data_4024966
loop_
_publ_author_name
'Marcus Pillekamp'
'Wasim Alachraf'
'Iris M. Oppel'
'Gerald Dyker'

_publ_section_title
;
Cage Hydrocarbons Derived from Dibenzosuberenone
;
_journal_name_full 'Journal of Organic Chemistry'
_journal_page_first 8355
_journal_page_last 8358
_journal_paper_doi 10.1021/jo9018057
_journal_volume 74
_journal_year 2009
_chemical_formula_sum 'C30 H20'
_chemical_formula_weight 380.46
_space_group_IT_number 2
_symmetry_cell_setting triclinic
_symmetry_space_group_name_Hall '-P 1'
_symmetry_space_group_name_H-M 'P -1'
_atom_sites_solution_hydrogens geom
_atom_sites_solution_primary direct
_atom_sites_solution_secondary difmap
_audit_creation_method SHELXL-97
_cell_angle_alpha 105.775(14)
_cell_angle_beta 101.242(12)
_cell_angle_gamma 92.776(12)
_cell_formula_units_Z 2
_cell_length_a 8.8072(11)
_cell_length_b 9.2438(16)
_cell_length_c 12.3485(18)
_cell_measurement_reflns_used 3283
_cell_measurement_temperature 108(2)
_cell_measurement_theta_max 30.00
_cell_measurement_theta_min 3.11
_cell_volume 943.4(3)
_computing_cell_refinement 'CrysAlis RED Oxford diffraction'
_computing_data_collection 'CrysAlis CCD Oxford diffraction'
_computing_data_reduction 'CrysAlis RED Oxford diffraction'
_computing_molecular_graphics SHELXL-97
_computing_publication_material SHELXL-97
_computing_structure_refinement 'SHELXL-97 (Sheldrick, 1997)'
_computing_structure_solution 'SHELXS-97 (Sheldrick, 1990)'
_diffrn_ambient_temperature 108(2)
_diffrn_measured_fraction_theta_full 0.998
_diffrn_measured_fraction_theta_max 0.998
_diffrn_measurement_device_type 'Sapphire2-CCD, Oxford diffraction'
_diffrn_measurement_method '508 images at 1.0 deg in \w and 20 sec'
_diffrn_radiation_monochromator graphite
_diffrn_radiation_source 'fine-focus sealed tube'
_diffrn_radiation_type MoK\a
_diffrn_radiation_wavelength 0.71073
_diffrn_reflns_av_R_equivalents 0.0251
_diffrn_reflns_av_sigmaI/netI 0.0477
_diffrn_reflns_limit_h_max 11
_diffrn_reflns_limit_h_min -11
_diffrn_reflns_limit_k_max 11
_diffrn_reflns_limit_k_min -10
_diffrn_reflns_limit_l_max 15
_diffrn_reflns_limit_l_min -13
_diffrn_reflns_number 8072
_diffrn_reflns_theta_full 26.50
_diffrn_reflns_theta_max 26.50
_diffrn_reflns_theta_min 3.12
_exptl_absorpt_coefficient_mu 0.076
_exptl_absorpt_correction_type none
_exptl_crystal_colour colourless
_exptl_crystal_density_diffrn 1.339
_exptl_crystal_density_method 'not measured'
_exptl_crystal_description prism
_exptl_crystal_F_000 400
_exptl_crystal_size_max 0.384
_exptl_crystal_size_mid 0.259
_exptl_crystal_size_min 0.214
_refine_diff_density_max 0.275
_refine_diff_density_min -0.179
_refine_diff_density_rms 0.043
_refine_ls_extinction_method none
_refine_ls_goodness_of_fit_ref 0.933
_refine_ls_hydrogen_treatment constr
_refine_ls_matrix_type full
_refine_ls_number_parameters 271
_refine_ls_number_reflns 3908
_refine_ls_number_restraints 0
_refine_ls_restrained_S_all 0.933
_refine_ls_R_factor_all 0.0603
_refine_ls_R_factor_gt 0.0387
_refine_ls_shift/su_max 0.001
_refine_ls_shift/su_mean 0.000
_refine_ls_structure_factor_coef Fsqd
_refine_ls_weighting_details 'calc w=1/[\s^2^(Fo^2^)+(0.0540P)^2^+0.0000P] where P=(Fo^2^+2Fc^2^)/3'
_refine_ls_weighting_scheme calc
_refine_ls_wR_factor_gt 0.0892
_refine_ls_wR_factor_ref 0.0944
_reflns_number_gt 2690
_reflns_number_total 3908
_reflns_threshold_expression >2sigma(I)
_cod_data_source_file jo9018057_si_001.cif
_cod_data_source_block p-1
_cod_depositor_comments
;
The following automatic conversions were performed:

data name '_atom_site_symetry_multiplicity' was replaced with
'_atom_site_symmetry_multiplicity' as specified in the replacement
file 'data/replacement-values/replacement_tags.lst'.

Automatic conversion script
Id: cif_correct_tags 9268 2022-04-12 08:56:07Z antanas 
;
_cod_original_sg_symbol_H-M P-1
_cod_database_code 4024966

loop_
_symmetry_equiv_pos_as_xyz
'x, y, z'
'-x, -y, -z'

loop_
_atom_site_label
_atom_site_type_symbol
_atom_site_fract_x
_atom_site_fract_y
_atom_site_fract_z
_atom_site_U_iso_or_equiv
_atom_site_adp_type
_atom_site_occupancy
_atom_site_symmetry_multiplicity
_atom_site_calc_flag
_atom_site_refinement_flags
_atom_site_disorder_assembly
_atom_site_disorder_group
C1 C 0.05594(16) 0.50129(16) 0.36520(11) 0.0205(3) Uani 1 1 d . . .
H1 H 0.0977 0.5158 0.4448 0.025 Uiso 1 1 calc R . .
C2 C -0.08109(16) 0.56064(17) 0.33112(12) 0.0231(3) Uani 1 1 d . . .
H2 H -0.1310 0.6181 0.3876 0.028 Uiso 1 1 calc R . .
C3 C -0.14534(16) 0.53660(17) 0.21549(12) 0.0231(3) Uani 1 1 d . . .
H3 H -0.2413 0.5738 0.1921 0.028 Uiso 1 1 calc R . .
C4 C -0.06828(15) 0.45757(16) 0.13377(11) 0.0180(3) Uani 1 1 d . . .
H4 H -0.1116 0.4422 0.0543 0.022 Uiso 1 1 calc R . .
C4A C 0.07116(16) 0.40056(15) 0.16631(11) 0.0175(3) Uani 1 1 d . . .
C5 C 0.15691(15) 0.32072(16) 0.07793(11) 0.0180(3) Uani 1 1 d . . .
H5 H 0.0895 0.3071 -0.0001 0.022 Uiso 1 1 calc R . .
C6 C 0.32533(15) 0.38948(16) 0.07812(11) 0.0177(3) Uani 1 1 d . . .
H6 H 0.3237 0.4036 0.0005 0.021 Uiso 1 1 calc R . .
C6A C 0.39994(15) 0.53222(16) 0.16730(11) 0.0177(3) Uani 1 1 d . . .
C7 C 0.43073(16) 0.66305(16) 0.13566(11) 0.0202(3) Uani 1 1 d . . .
H7 H 0.4034 0.6608 0.0569 0.024 Uiso 1 1 calc R . .
C8 C 0.50008(17) 0.79509(17) 0.21714(12) 0.0244(3) Uani 1 1 d . . .
H8 H 0.5199 0.8835 0.1948 0.029 Uiso 1 1 calc R . .
C9 C 0.54069(17) 0.79818(17) 0.33168(12) 0.0244(3) Uani 1 1 d . . .
H9 H 0.5885 0.8891 0.3882 0.029 Uiso 1 1 calc R . .
C10 C 0.51191(16) 0.66897(17) 0.36470(12) 0.0224(3) Uani 1 1 d . . .
H10 H 0.5419 0.6716 0.4435 0.027 Uiso 1 1 calc R . .
C10A C 0.44025(16) 0.53719(16) 0.28407(11) 0.0186(3) Uani 1 1 d . . .
C11 C 0.41134(16) 0.39007(16) 0.30934(10) 0.0198(3) Uani 1 1 d . . .
C11A C 0.53514(16) 0.28813(16) 0.28646(11) 0.0190(3) Uani 1 1 d . . .
C12 C 0.26880(16) 0.33692(17) 0.30966(10) 0.0197(3) Uani 1 1 d . . .
C12A C 0.13184(15) 0.42133(16) 0.28409(11) 0.0184(3) Uani 1 1 d . . .
C12B C 0.22535(15) 0.17225(16) 0.28764(11) 0.0187(3) Uani 1 1 d . . .
C13 C 0.65906(16) 0.27029(17) 0.36895(12) 0.0233(3) Uani 1 1 d . . .
H13 H 0.6625 0.3158 0.4484 0.028 Uiso 1 1 calc R . .
C14 C 0.77703(17) 0.18715(17) 0.33667(12) 0.0253(3) Uani 1 1 d . . .
H14 H 0.8602 0.1736 0.3936 0.030 Uiso 1 1 calc R . .
C15 C 0.77347(17) 0.12394(17) 0.22147(12) 0.0254(3) Uani 1 1 d . . .
H15 H 0.8559 0.0691 0.1985 0.030 Uiso 1 1 calc R . .
C16 C 0.64845(16) 0.14060(16) 0.13850(12) 0.0194(3) Uani 1 1 d . . .
H16 H 0.6466 0.0961 0.0592 0.023 Uiso 1 1 calc R . .
C16A C 0.52698(16) 0.22061(16) 0.16932(11) 0.0182(3) Uani 1 1 d . . .
C17 C 0.38906(16) 0.23311(16) 0.07964(11) 0.0187(3) Uani 1 1 d . . .
H17 H 0.4111 0.1856 0.0021 0.022 Uiso 1 1 calc R . .
C18 C 0.22133(15) 0.16470(16) 0.08033(11) 0.0185(3) Uani 1 1 d . . .
H18 H 0.1788 0.0903 0.0032 0.022 Uiso 1 1 calc R . .
C18A C 0.19801(15) 0.08954(16) 0.17173(11) 0.0182(3) Uani 1 1 d . . .
C19 C 0.14894(16) -0.06297(16) 0.14365(12) 0.0209(3) Uani 1 1 d . . .
H19 H 0.1305 -0.1219 0.0653 0.025 Uiso 1 1 calc R . .
C20 C 0.12577(17) -0.13280(18) 0.22643(12) 0.0262(3) Uani 1 1 d . . .
H20 H 0.0927 -0.2380 0.2042 0.031 Uiso 1 1 calc R . .
C21 C 0.15051(17) -0.05044(18) 0.33992(13) 0.0262(4) Uani 1 1 d . . .
H21 H 0.1346 -0.0976 0.3968 0.031 Uiso 1 1 calc R . .
C22 C 0.19916(16) 0.10271(17) 0.37032(12) 0.0226(3) Uani 1 1 d . . .
H22 H 0.2149 0.1612 0.4486 0.027 Uiso 1 1 calc R . .

loop_
_atom_site_aniso_label
_atom_site_aniso_U_11
_atom_site_aniso_U_22
_atom_site_aniso_U_33
_atom_site_aniso_U_23
_atom_site_aniso_U_13
_atom_site_aniso_U_12
C1 0.0203(8) 0.0225(8) 0.0186(7) 0.0054(6) 0.0051(5) 0.0006(6)
C2 0.0230(8) 0.0235(8) 0.0268(8) 0.0077(6) 0.0135(6) 0.0050(6)
C3 0.0174(7) 0.0251(8) 0.0297(8) 0.0116(6) 0.0058(6) 0.0063(6)
C4 0.0165(7) 0.0200(8) 0.0179(7) 0.0079(6) 0.0016(5) 0.0013(6)
C4A 0.0181(7) 0.0143(7) 0.0202(7) 0.0056(5) 0.0042(5) -0.0012(6)
C5 0.0177(7) 0.0197(8) 0.0160(7) 0.0051(6) 0.0024(5) 0.0012(6)
C6 0.0180(7) 0.0202(8) 0.0162(6) 0.0065(6) 0.0050(5) 0.0029(6)
C6A 0.0138(7) 0.0190(8) 0.0207(7) 0.0054(6) 0.0049(5) 0.0033(6)
C7 0.0177(7) 0.0234(8) 0.0215(7) 0.0091(6) 0.0051(5) 0.0026(6)
C8 0.0229(8) 0.0203(8) 0.0331(8) 0.0124(6) 0.0072(6) 0.0012(6)
C9 0.0204(8) 0.0207(8) 0.0278(8) 0.0022(6) 0.0025(6) -0.0010(6)
C10 0.0212(8) 0.0249(8) 0.0198(7) 0.0047(6) 0.0043(6) 0.0004(6)
C10A 0.0170(7) 0.0194(8) 0.0203(7) 0.0060(6) 0.0056(5) 0.0021(6)
C11 0.0220(8) 0.0226(8) 0.0132(6) 0.0037(6) 0.0019(5) 0.0022(6)
C11A 0.0175(7) 0.0183(7) 0.0220(7) 0.0065(6) 0.0054(5) 0.0000(6)
C12 0.0208(8) 0.0249(8) 0.0130(6) 0.0050(6) 0.0033(5) 0.0026(6)
C12A 0.0171(7) 0.0178(8) 0.0201(7) 0.0058(6) 0.0041(5) -0.0008(6)
C12B 0.0138(7) 0.0217(8) 0.0209(7) 0.0066(6) 0.0038(5) 0.0021(6)
C13 0.0205(8) 0.0275(9) 0.0213(7) 0.0071(6) 0.0043(6) -0.0009(6)
C14 0.0175(8) 0.0268(9) 0.0314(8) 0.0106(7) 0.0011(6) 0.0036(6)
C15 0.0190(8) 0.0250(9) 0.0340(8) 0.0089(7) 0.0089(6) 0.0051(6)
C16 0.0185(7) 0.0175(7) 0.0229(7) 0.0048(6) 0.0076(6) 0.0023(6)
C16A 0.0187(7) 0.0151(7) 0.0217(7) 0.0064(6) 0.0054(5) -0.0011(6)
C17 0.0194(7) 0.0199(8) 0.0167(7) 0.0038(6) 0.0055(5) 0.0021(6)
C18 0.0183(7) 0.0188(8) 0.0161(6) 0.0021(6) 0.0026(5) 0.0014(6)
C18A 0.0127(7) 0.0204(8) 0.0214(7) 0.0060(6) 0.0035(5) 0.0031(6)
C19 0.0172(7) 0.0187(8) 0.0245(7) 0.0030(6) 0.0039(5) 0.0016(6)
C20 0.0224(8) 0.0187(8) 0.0370(9) 0.0072(7) 0.0069(6) -0.0012(6)
C21 0.0230(8) 0.0272(9) 0.0332(8) 0.0164(7) 0.0065(6) 0.0014(7)
C22 0.0208(8) 0.0249(8) 0.0228(7) 0.0086(6) 0.0039(6) 0.0010(6)

loop_
_atom_type_symbol
_atom_type_description
_atom_type_scat_dispersion_real
_atom_type_scat_dispersion_imag
_atom_type_scat_source
C C 0.0033 0.0016 'International Tables Vol C Tables 4.2.6.8 and 6.1.1.4'
H H 0.0000 0.0000 'International Tables Vol C Tables 4.2.6.8 and 6.1.1.4'

loop_
_geom_angle_atom_site_label_1
_geom_angle_atom_site_label_2
_geom_angle_atom_site_label_3
_geom_angle
_geom_angle_site_symmetry_1
_geom_angle_site_symmetry_3
_geom_angle_publ_flag
C12A C1 C2 120.37(13) . . ?
C3 C2 C1 120.35(13) . . ?
C2 C3 C4 119.34(13) . . ?
C3 C4 C4A 121.12(12) . . ?
C4 C4A C12A 118.74(12) . . ?
C4 C4A C5 120.84(12) . . ?
C12A C4A C5 120.41(12) . . ?
C4A C5 C18 121.24(11) . . ?
C4A C5 C6 119.89(11) . . ?
C18 C5 C6 90.05(10) . . ?
C6A C6 C17 120.72(11) . . ?
C6A C6 C5 120.23(11) . . ?
C17 C6 C5 89.83(10) . . ?
C7 C6A C10A 119.00(12) . . ?
C7 C6A C6 120.44(12) . . ?
C10A C6A C6 120.57(13) . . ?
C8 C7 C6A 120.91(13) . . ?
C7 C8 C9 119.57(15) . . ?
C8 C9 C10 120.35(13) . . ?
C10A C10 C9 120.46(13) . . ?
C10 C10A C6A 119.70(14) . . ?
C10 C10A C11 124.75(12) . . ?
C6A C10A C11 115.37(12) . . ?
C12 C11 C11A 121.82(13) . . ?
C12 C11 C10A 120.91(13) . . ?
C11A C11 C10A 112.93(12) . . ?
C13 C11A C16A 120.54(13) . . ?
C13 C11A C11 125.59(12) . . ?
C16A C11A C11 113.53(12) . . ?
C11 C12 C12B 121.25(13) . . ?
C11 C12 C12A 121.21(14) . . ?
C12B C12 C12A 113.13(12) . . ?
C1 C12A C4A 120.01(13) . . ?
C1 C12A C12 124.88(12) . . ?
C4A C12A C12 114.75(12) . . ?
C18A C12B C22 120.45(13) . . ?
C18A C12B C12 114.02(12) . . ?
C22 C12B C12 125.31(12) . . ?
C14 C13 C11A 120.66(13) . . ?
C15 C14 C13 119.57(13) . . ?
C14 C15 C16 119.85(14) . . ?
C16A C16 C15 121.40(13) . . ?
C16 C16A C11A 117.92(12) . . ?
C16 C16A C17 121.22(12) . . ?
C11A C16A C17 120.85(12) . . ?
C16A C17 C6 122.17(11) . . ?
C16A C17 C18 119.54(11) . . ?
C6 C17 C18 90.23(10) . . ?
C18A C18 C5 121.37(11) . . ?
C18A C18 C17 120.50(11) . . ?
C5 C18 C17 89.90(10) . . ?
C19 C18A C12B 117.44(13) . . ?
C19 C18A C18 121.52(12) . . ?
C12B C18A C18 121.04(12) . . ?
C18A C19 C20 122.06(13) . . ?
C21 C20 C19 120.21(14) . . ?
C20 C21 C22 118.89(14) . . ?
C21 C22 C12B 120.92(13) . . ?

loop_
_geom_bond_atom_site_label_1
_geom_bond_atom_site_label_2
_geom_bond_distance
_geom_bond_site_symmetry_2
_geom_bond_publ_flag
C1 C12A 1.3794(19) . ?
C1 C2 1.388(2) . ?
C2 C3 1.382(2) . ?
C3 C4 1.3881(19) . ?
C4 C4A 1.3902(19) . ?
C4A C12A 1.4046(18) . ?
C4A C5 1.4978(19) . ?
C5 C18 1.5807(19) . ?
C5 C6 1.5845(19) . ?
C6 C6A 1.4931(19) . ?
C6 C17 1.579(2) . ?
C6A C7 1.398(2) . ?
C6A C10A 1.4035(19) . ?
C7 C8 1.377(2) . ?
C8 C9 1.382(2) . ?
C9 C10 1.390(2) . ?
C10 C10A 1.3764(19) . ?
C10A C11 1.497(2) . ?
C11 C12 1.3268(19) . ?
C11 C11A 1.494(2) . ?
C11A C13 1.390(2) . ?
C11A C16A 1.3969(18) . ?
C12 C12B 1.488(2) . ?
C12 C12A 1.497(2) . ?
C12B C18A 1.3942(18) . ?
C12B C22 1.394(2) . ?
C13 C14 1.379(2) . ?
C14 C15 1.377(2) . ?
C15 C16 1.396(2) . ?
C16 C16A 1.3852(19) . ?
C16A C17 1.5079(19) . ?
C17 C18 1.5810(19) . ?
C18 C18A 1.5170(19) . ?
C18A C19 1.383(2) . ?
C19 C20 1.389(2) . ?
C20 C21 1.370(2) . ?
C21 C22 1.385(2) . ?

loop_
_geom_torsion_atom_site_label_1
_geom_torsion_atom_site_label_2
_geom_torsion_atom_site_label_3
_geom_torsion_atom_site_label_4
_geom_torsion
_geom_torsion_site_symmetry_1
_geom_torsion_site_symmetry_2
_geom_torsion_site_symmetry_3
_geom_torsion_site_symmetry_4
_geom_torsion_publ_flag
C12A C1 C2 C3 1.9(2) . . . . ?
C1 C2 C3 C4 -2.5(2) . . . . ?
C2 C3 C4 C4A 0.9(2) . . . . ?
C3 C4 C4A C12A 1.4(2) . . . . ?
C3 C4 C4A C5 -177.56(13) . . . . ?
C4 C4A C5 C18 -132.74(14) . . . . ?
C12A C4A C5 C18 48.30(18) . . . . ?
C4 C4A C5 C6 116.79(14) . . . . ?
C12A C4A C5 C6 -62.17(18) . . . . ?
C4A C5 C6 C6A 1.03(18) . . . . ?
C18 C5 C6 C6A -125.74(13) . . . . ?
C4A C5 C6 C17 127.14(12) . . . . ?
C18 C5 C6 C17 0.37(9) . . . . ?
C17 C6 C6A C7 135.31(14) . . . . ?
C5 C6 C6A C7 -114.69(15) . . . . ?
C17 C6 C6A C10A -44.68(18) . . . . ?
C5 C6 C6A C10A 65.32(17) . . . . ?
C10A C6A C7 C8 0.3(2) . . . . ?
C6 C6A C7 C8 -179.73(13) . . . . ?
C6A C7 C8 C9 0.4(2) . . . . ?
C7 C8 C9 C10 0.0(2) . . . . ?
C8 C9 C10 C10A -1.1(2) . . . . ?
C9 C10 C10A C6A 1.8(2) . . . . ?
C9 C10 C10A C11 176.69(13) . . . . ?
C7 C6A C10A C10 -1.3(2) . . . . ?
C6 C6A C10A C10 178.64(13) . . . . ?
C7 C6A C10A C11 -176.72(12) . . . . ?
C6 C6A C10A C11 3.27(18) . . . . ?
C10 C10A C11 C12 107.55(16) . . . . ?
C6A C10A C11 C12 -77.35(16) . . . . ?
C10 C10A C11 C11A -95.47(16) . . . . ?
C6A C10A C11 C11A 79.64(15) . . . . ?
C12 C11 C11A C13 -104.49(17) . . . . ?
C10A C11 C11A C13 98.76(16) . . . . ?
C12 C11 C11A C16A 82.23(16) . . . . ?
C10A C11 C11A C16A -74.52(15) . . . . ?
C11A C11 C12 C12B 0.29(19) . . . . ?
C10A C11 C12 C12B 155.22(12) . . . . ?
C11A C11 C12 C12A -154.53(12) . . . . ?
C10A C11 C12 C12A 0.40(18) . . . . ?
C2 C1 C12A C4A 0.5(2) . . . . ?
C2 C1 C12A C12 -172.27(14) . . . . ?
C4 C4A C12A C1 -2.1(2) . . . . ?
C5 C4A C12A C1 176.89(13) . . . . ?
C4 C4A C12A C12 171.37(12) . . . . ?
C5 C4A C12A C12 -9.65(19) . . . . ?
C11 C12 C12A C1 -105.60(16) . . . . ?
C12B C12 C12A C1 97.70(16) . . . . ?
C11 C12 C12A C4A 81.31(16) . . . . ?
C12B C12 C12A C4A -75.39(15) . . . . ?
C11 C12 C12B C18A -77.56(16) . . . . ?
C12A C12 C12B C18A 79.13(14) . . . . ?
C11 C12 C12B C22 107.94(16) . . . . ?
C12A C12 C12B C22 -95.37(16) . . . . ?
C16A C11A C13 C14 0.7(2) . . . . ?
C11 C11A C13 C14 -172.10(14) . . . . ?
C11A C13 C14 C15 1.4(2) . . . . ?
C13 C14 C15 C16 -1.9(2) . . . . ?
C14 C15 C16 C16A 0.4(2) . . . . ?
C15 C16 C16A C11A 1.7(2) . . . . ?
C15 C16 C16A C17 -177.54(13) . . . . ?
C13 C11A C16A C16 -2.3(2) . . . . ?
C11 C11A C16A C16 171.40(13) . . . . ?
C13 C11A C16A C17 177.00(13) . . . . ?
C11 C11A C16A C17 -9.34(19) . . . . ?
C16 C16A C17 C6 -131.32(14) . . . . ?
C11A C16A C17 C6 49.44(19) . . . . ?
C16 C16A C17 C18 117.47(15) . . . . ?
C11A C16A C17 C18 -61.76(18) . . . . ?
C6A C6 C17 C16A -0.45(19) . . . . ?
C5 C6 C17 C16A -126.17(13) . . . . ?
C6A C6 C17 C18 125.35(12) . . . . ?
C5 C6 C17 C18 -0.37(9) . . . . ?
C4A C5 C18 C18A 0.34(18) . . . . ?
C6 C5 C18 C18A 126.02(12) . . . . ?
C4A C5 C18 C17 -126.05(12) . . . . ?
C6 C5 C18 C17 -0.37(9) . . . . ?
C16A C17 C18 C18A 1.18(18) . . . . ?
C6 C17 C18 C18A -126.72(12) . . . . ?
C16A C17 C18 C5 128.27(12) . . . . ?
C6 C17 C18 C5 0.37(9) . . . . ?
C22 C12B C18A C19 -1.82(19) . . . . ?
C12 C12B C18A C19 -176.62(12) . . . . ?
C22 C12B C18A C18 178.14(13) . . . . ?
C12 C12B C18A C18 3.34(18) . . . . ?
C5 C18 C18A C19 134.15(14) . . . . ?
C17 C18 C18A C19 -114.96(15) . . . . ?
C5 C18 C18A C12B -45.81(17) . . . . ?
C17 C18 C18A C12B 65.09(17) . . . . ?
C12B C18A C19 C20 0.6(2) . . . . ?
C18 C18A C19 C20 -179.39(13) . . . . ?
C18A C19 C20 C21 0.4(2) . . . . ?
C19 C20 C21 C22 -0.2(2) . . . . ?
C20 C21 C22 C12B -1.1(2) . . . . ?
C18A C12B C22 C21 2.1(2) . . . . ?
C12 C12B C22 C21 176.30(14) . . . . ?
